data_7220623
loop_
_publ_author_name
'Zhao, Lun'
'Guo, Huadong'
'Tang, Dong'
'Zhang, Min'

_publ_section_title
;
 Syntheses, characterization and properties of nine novel Zn(ii)
 coordination polymers based on 4,4&#x2032;-(phenylazanediyl)dibenzoic
 acid and various N-donor ligands
;
_journal_issue 29
_journal_name_full CrystEngComm
_journal_page_first 5451
_journal_paper_doi 10.1039/C5CE00710K
_journal_volume 17
_journal_year 2015
_chemical_formula_sum 'C76 H54 N10 O12 Zn2'
_chemical_formula_weight 1430.03
_chemical_name_systematic
;
 ?
;
_space_group_IT_number 2
_symmetry_cell_setting triclinic
_symmetry_space_group_name_Hall '-P 1'
_symmetry_space_group_name_H-M 'P -1'
_atom_sites_solution_hydrogens geom
_atom_sites_solution_primary direct
_atom_sites_solution_secondary difmap
_audit_creation_method SHELXL-97
_audit_update_record
;
2015-04-08 deposited with the CCDC.
2015-06-02 downloaded from the CCDC.
;
_cell_angle_alpha 87.718(3)
_cell_angle_beta 65.714(2)
_cell_angle_gamma 76.845(3)
_cell_formula_units_Z 2
_cell_length_a 14.3887(18)
_cell_length_b 15.538(2)
_cell_length_c 17.003(2)
_cell_measurement_temperature 293(2)
_cell_measurement_theta_max 28.44
_cell_measurement_theta_min 0.92
_cell_volume 3367.9(7)
_computing_structure_refinement 'SHELXL-97 (Sheldrick, 1997)'
_computing_structure_solution 'SHELXS-97 (Sheldrick, 1990)'
_diffrn_ambient_temperature 293(2)
_diffrn_measured_fraction_theta_full 0.990
_diffrn_measured_fraction_theta_max 0.990
_diffrn_radiation_monochromator graphite
_diffrn_radiation_source 'fine-focus sealed tube'
_diffrn_radiation_type MoK\a
_diffrn_radiation_wavelength 0.71073
_diffrn_reflns_av_R_equivalents 0.0650
_diffrn_reflns_av_sigmaI/netI 0.1719
_diffrn_reflns_limit_h_max 14
_diffrn_reflns_limit_h_min -19
_diffrn_reflns_limit_k_max 15
_diffrn_reflns_limit_k_min -20
_diffrn_reflns_limit_l_max 22
_diffrn_reflns_limit_l_min -22
_diffrn_reflns_number 25205
_diffrn_reflns_theta_full 28.44
_diffrn_reflns_theta_max 28.44
_diffrn_reflns_theta_min 1.32
_exptl_absorpt_coefficient_mu 0.785
_exptl_absorpt_correction_T_max 0.855
_exptl_absorpt_correction_T_min 0.855
_exptl_absorpt_correction_type multi-scan
_exptl_absorpt_process_details sadabs
_exptl_crystal_colour colorless
_exptl_crystal_density_diffrn 1.410
_exptl_crystal_density_method 'not measured'
_exptl_crystal_description block
_exptl_crystal_F_000 1472
_exptl_crystal_size_max 0.20
_exptl_crystal_size_mid 0.20
_exptl_crystal_size_min 0.20
_refine_diff_density_max 0.699
_refine_diff_density_min -0.810
_refine_diff_density_rms 0.106
_refine_ls_extinction_method none
_refine_ls_goodness_of_fit_ref 0.964
_refine_ls_hydrogen_treatment mixed
_refine_ls_matrix_type full
_refine_ls_number_parameters 896
_refine_ls_number_reflns 16823
_refine_ls_number_restraints 13
_refine_ls_restrained_S_all 0.973
_refine_ls_R_factor_all 0.2109
_refine_ls_R_factor_gt 0.0798
_refine_ls_shift/su_max 0.001
_refine_ls_shift/su_mean 0.000
_refine_ls_structure_factor_coef Fsqd
_refine_ls_weighting_details 'calc w=1/[\s^2^(Fo^2^)+(0.1180P)^2^+0.0000P] where P=(Fo^2^+2Fc^2^)/3'
_refine_ls_weighting_scheme calc
_refine_ls_wR_factor_gt 0.1798
_refine_ls_wR_factor_ref 0.2577
_reflns_number_gt 6927
_reflns_number_total 16823
_reflns_threshold_expression >2sigma(I)
_cod_data_source_file c5ce00710k2.cif
_cod_data_source_block 133
_cod_depositor_comments
;
The following automatic conversions were performed:

'_symmetry_cell_setting' value 'Triclinic' changed to 'triclinic'
according to
/usr/data/users/saulius/crontab/automatic-downloads/rss-feeds/RSC/lib/dictionaries/cif_core.dic
dictionary named 'cif_core.dic' version 2.4.2 from 2011-04-26.

Automatic conversion script
Id: cif_fix_values 3271 2015-04-21 07:52:19Z andrius 

 Adding full bibliography for 7220620--7220628.cif.
;
_cod_original_cell_volume 3367.8(7)
_cod_original_sg_symbol_H-M 'P-1   '
_cod_original_formula_sum 'C76 H54 N10 O12 Zn0 Zn2'
_cod_database_code 7220623

loop_
_symmetry_equiv_pos_as_xyz
'x, y, z'
'-x, -y, -z'

loop_
_atom_site_label
_atom_site_type_symbol
_atom_site_fract_x
_atom_site_fract_y
_atom_site_fract_z
_atom_site_U_iso_or_equiv
_atom_site_adp_type
_atom_site_occupancy
_atom_site_symmetry_multiplicity
_atom_site_calc_flag
_atom_site_refinement_flags
_atom_site_disorder_assembly
_atom_site_disorder_group
C1 C 0.1664(8) 0.8023(9) 1.1894(7) 0.098(3) Uani 1 1 d U . 1
C2 C 0.0462(5) 0.8418(7) 1.2316(5) 0.074(3) Uani 1 1 d . . 1
C3 C -0.0250(7) 0.7883(6) 1.2682(8) 0.106(4) Uani 1 1 d . . 1
H3 H -0.0007 0.7276 1.2694 0.128 Uiso 1 1 calc R . 1
C4 C 0.0093(5) 0.9301(6) 1.2351(5) 0.072(3) Uani 1 1 d . . 1
H4 H 0.0560 0.9667 1.2144 0.086 Uiso 1 1 calc R . 1
C5 C -0.0980(5) 0.9670(5) 1.2693(5) 0.061(2) Uani 1 1 d . . 1
H5 H -0.1229 1.0278 1.2698 0.073 Uiso 1 1 calc R . 1
C6 C -0.1305(6) 0.8249(5) 1.3022(6) 0.087(3) Uani 1 1 d . . 1
H6 H -0.1773 0.7885 1.3254 0.105 Uiso 1 1 calc R . 1
C7 C -0.1675(5) 0.9123(5) 1.3027(4) 0.0456(17) Uani 1 1 d . . 1
C8 C -0.3901(7) 1.1816(6) 1.4962(5) 0.071(2) Uani 1 1 d . . 1
H8 H -0.4124 1.2334 1.5310 0.085 Uiso 1 1 calc R . 1
C9 C -0.3131(6) 1.1135(6) 1.5001(5) 0.071(2) Uani 1 1 d . . 1
H9 H -0.2829 1.1191 1.5381 0.085 Uiso 1 1 calc R . 1
C10 C -0.4333(6) 1.1716(5) 1.4401(5) 0.066(2) Uani 1 1 d . . 1
H10 H -0.4863 1.2172 1.4375 0.080 Uiso 1 1 calc R . 1
C11 C -0.2802(5) 1.0379(5) 1.4494(4) 0.0546(19) Uani 1 1 d . . 1
H11 H -0.2288 0.9921 1.4541 0.065 Uiso 1 1 calc R . 1
C12 C -0.4005(5) 1.0952(5) 1.3865(4) 0.0541(18) Uani 1 1 d . . 1
H12 H -0.4307 1.0896 1.3486 0.065 Uiso 1 1 calc R . 1
C13 C -0.3214(4) 1.0276(4) 1.3911(4) 0.0419(15) Uani 1 1 d . . 1
C14 C -0.3315(4) 0.9222(4) 1.2902(4) 0.0416(15) Uani 1 1 d . . 1
C15 C -0.2802(5) 0.9026(5) 1.2019(4) 0.0536(19) Uani 1 1 d . . 1
H15 H -0.2117 0.9089 1.1729 0.064 Uiso 1 1 calc R . 1
C16 C -0.4345(5) 0.9149(5) 1.3313(4) 0.0531(18) Uani 1 1 d . . 1
H16 H -0.4716 0.9288 1.3904 0.064 Uiso 1 1 calc R . 1
C17 C -0.3279(5) 0.8742(5) 1.1566(4) 0.0534(18) Uani 1 1 d . . 1
H17 H -0.2907 0.8603 1.0975 0.064 Uiso 1 1 calc R . 1
C18 C -0.4814(5) 0.8871(5) 1.2845(4) 0.0536(19) Uani 1 1 d . . 1
H18 H -0.5506 0.8824 1.3128 0.064 Uiso 1 1 calc R . 1
C19 C -0.4288(5) 0.8656(4) 1.1960(4) 0.0429(15) Uani 1 1 d . . 1
C20 C -0.4771(5) 0.8323(4) 1.1439(4) 0.0447(16) Uani 1 1 d . . 1
C21 C -0.5041(5) 0.8446(4) 0.9360(4) 0.0444(16) Uani 1 1 d . . 1
H21 H -0.4565 0.8576 0.9550 0.053 Uiso 1 1 calc R . 1
C22 C -0.6368(5) 0.8069(5) 0.9332(4) 0.0524(18) Uani 1 1 d . . 1
H22 H -0.6996 0.7893 0.9506 0.063 Uiso 1 1 calc R . 1
C23 C -0.5785(5) 0.8251(5) 0.8522(4) 0.058(2) Uani 1 1 d . . 1
H23 H -0.5927 0.8212 0.8039 0.069 Uiso 1 1 calc R . 1
C24 C -0.4096(5) 0.8750(4) 0.7832(4) 0.0389(15) Uani 1 1 d . . 1
C25 C -0.3675(5) 0.9412(5) 0.7963(4) 0.0508(17) Uani 1 1 d . . 1
H25 H -0.3956 0.9712 0.8503 0.061 Uiso 1 1 calc R . 1
C26 C -0.3693(5) 0.8299(5) 0.7041(4) 0.0537(18) Uani 1 1 d . . 1
H26 H -0.3974 0.7846 0.6958 0.064 Uiso 1 1 calc R . 1
C27 C -0.2833(5) 0.9629(5) 0.7290(4) 0.0509(17) Uani 1 1 d . . 1
H27 H -0.2548 1.0081 0.7370 0.061 Uiso 1 1 calc R . 1
C28 C -0.2860(6) 0.8534(5) 0.6371(4) 0.066(2) Uani 1 1 d . . 1
H28 H -0.2595 0.8255 0.5823 0.079 Uiso 1 1 calc R . 1
C29 C -0.2426(5) 0.9179(5) 0.6513(4) 0.0512(18) Uani 1 1 d . . 1
C30 C -0.0659(5) 0.8842(4) 0.5416(4) 0.0516(18) Uani 1 1 d . . 1
C31 C -0.0037(5) 0.8999(5) 0.4591(4) 0.0467(16) Uani 1 1 d . . 1
H31 H -0.0260 0.9486 0.4324 0.056 Uiso 1 1 calc R . 1
C32 C -0.0315(6) 0.8144(6) 0.5821(5) 0.088(3) Uani 1 1 d . . 1
H32 H -0.0724 0.8057 0.6392 0.106 Uiso 1 1 calc R . 1
C33 C 0.0919(5) 0.8431(5) 0.4161(4) 0.0460(16) Uani 1 1 d . . 1
H33 H 0.1345 0.8540 0.3601 0.055 Uiso 1 1 calc R . 1
C34 C 0.0645(6) 0.7571(5) 0.5374(5) 0.086(3) Uani 1 1 d . . 1
H34 H 0.0876 0.7088 0.5642 0.103 Uiso 1 1 calc R . 1
C35 C 0.1257(5) 0.7709(4) 0.4538(4) 0.0470(16) Uani 1 1 d . . 1
C36 C 0.3133(5) 0.7272(5) 0.3446(4) 0.0466(17) Uani 1 1 d . . 1
H36 H 0.3248 0.7822 0.3251 0.056 Uiso 1 1 calc R . 1
C37 C 0.3816(5) 0.6480(5) 0.3184(4) 0.0450(16) Uani 1 1 d . . 1
H37 H 0.4502 0.6401 0.2771 0.054 Uiso 1 1 calc R . 1
C38 C 0.2412(5) 0.6217(5) 0.4136(4) 0.063(2) Uani 1 1 d . . 1
H38 H 0.1923 0.5926 0.4516 0.075 Uiso 1 1 calc R . 1
C39 C 0.4401(5) 0.4147(5) 0.4994(4) 0.0560(19) Uani 1 1 d . . 1
H39 H 0.5087 0.4197 0.4680 0.067 Uiso 1 1 calc R . 1
C40 C 0.3961(5) 0.4069(5) 0.5859(4) 0.061(2) Uani 1 1 d . . 1
H40 H 0.4273 0.4068 0.6241 0.073 Uiso 1 1 calc R . 1
C41 C 0.2851(5) 0.4029(5) 0.5305(4) 0.0489(17) Uani 1 1 d . . 1
H41 H 0.2246 0.3979 0.5254 0.059 Uiso 1 1 calc R . 1
C42 C 0.2184(5) 0.3912(4) 0.6895(4) 0.0408(15) Uani 1 1 d . . 1
C43 C 0.1153(5) 0.4310(4) 0.7107(4) 0.0428(16) Uani 1 1 d . . 1
H43 H 0.0957 0.4621 0.6700 0.051 Uiso 1 1 calc R . 1
C44 C 0.2486(5) 0.3431(4) 0.7491(4) 0.0450(16) Uani 1 1 d . . 1
H44 H 0.3183 0.3144 0.7341 0.054 Uiso 1 1 calc R . 1
C45 C 0.0403(5) 0.4251(4) 0.7926(4) 0.0445(16) Uani 1 1 d . . 1
H45 H -0.0299 0.4514 0.8065 0.053 Uiso 1 1 calc R . 1
C46 C 0.1736(5) 0.3388(5) 0.8309(4) 0.0485(17) Uani 1 1 d . . 1
H46 H 0.1932 0.3074 0.8715 0.058 Uiso 1 1 calc R . 1
C47 C 0.0694(5) 0.3803(4) 0.8537(4) 0.0437(16) Uani 1 1 d . . 1
C48 C -0.1036(5) 0.4137(5) 0.9645(4) 0.0475(17) Uani 1 1 d . . 1
C49 C -0.1343(5) 0.5016(5) 0.9892(4) 0.0560(19) Uani 1 1 d . . 1
H49 H -0.0845 0.5336 0.9826 0.067 Uiso 1 1 calc R . 1
C50 C -0.1753(5) 0.3658(5) 0.9721(4) 0.0527(18) Uani 1 1 d . . 1
H50 H -0.1536 0.3057 0.9554 0.063 Uiso 1 1 calc R . 1
C51 C -0.2392(5) 0.5430(5) 1.0239(4) 0.0485(17) Uani 1 1 d . . 1
H51 H -0.2608 0.6025 1.0427 0.058 Uiso 1 1 calc R . 1
C52 C -0.2808(5) 0.4078(5) 1.0048(4) 0.0496(17) Uani 1 1 d . . 1
H52 H -0.3302 0.3761 1.0091 0.060 Uiso 1 1 calc R . 1
C53 C -0.3121(4) 0.4955(4) 1.0305(4) 0.0383(14) Uani 1 1 d . . 1
C54 C -0.5077(5) 0.5057(4) 1.1100(4) 0.0437(16) Uani 1 1 d . . 1
H54 H -0.5079 0.4476 1.1254 0.052 Uiso 1 1 calc R . 1
C55 C -0.5922(5) 0.5745(4) 1.1288(4) 0.0422(15) Uani 1 1 d . . 1
H55 H -0.6616 0.5711 1.1596 0.051 Uiso 1 1 calc R . 1
C56 C -0.4562(5) 0.6268(4) 1.0565(4) 0.0452(16) Uani 1 1 d . . 1
H56 H -0.4133 0.6651 1.0283 0.054 Uiso 1 1 calc R . 1
C57 C 0.2513(6) 0.4027(5) 0.3028(5) 0.0523(18) Uani 1 1 d . . 1
C58 C 0.1967(5) 0.3691(4) 0.2566(4) 0.0438(16) Uani 1 1 d . . 1
C59 C 0.2503(5) 0.3267(5) 0.1748(4) 0.0478(17) Uani 1 1 d . . 1
H59 H 0.3222 0.3215 0.1463 0.057 Uiso 1 1 calc R . 1
C60 C 0.0906(5) 0.3753(4) 0.2967(4) 0.0424(15) Uani 1 1 d . . 1
H60 H 0.0529 0.4032 0.3517 0.051 Uiso 1 1 calc R . 1
C61 C 0.2000(4) 0.2920(4) 0.1347(4) 0.0450(16) Uani 1 1 d . . 1
H61 H 0.2377 0.2643 0.0796 0.054 Uiso 1 1 calc R . 1
C62 C 0.0388(4) 0.3415(4) 0.2577(4) 0.0405(15) Uani 1 1 d . . 1
H62 H -0.0333 0.3476 0.2860 0.049 Uiso 1 1 calc R . 1
C63 C 0.0929(4) 0.2984(4) 0.1767(4) 0.0352(14) Uani 1 1 d . . 1
C64 C 0.1513(7) 0.0158(6) 0.0043(7) 0.089(3) Uani 1 1 d . . 1
H64 H 0.1740 -0.0400 -0.0240 0.107 Uiso 1 1 calc R . 1
C65 C 0.0794(6) 0.0791(6) -0.0117(5) 0.070(2) Uani 1 1 d . . 1
H65 H 0.0526 0.0670 -0.0503 0.084 Uiso 1 1 calc R . 1
C66 C 0.1905(7) 0.0329(6) 0.0615(6) 0.078(3) Uani 1 1 d . . 1
H66 H 0.2411 -0.0107 0.0702 0.093 Uiso 1 1 calc R . 1
C67 C 0.0469(5) 0.1625(5) 0.0309(4) 0.0527(18) Uani 1 1 d . . 1
H67 H 0.0006 0.2073 0.0185 0.063 Uiso 1 1 calc R . 1
C68 C 0.1561(5) 0.1134(5) 0.1059(5) 0.0554(19) Uani 1 1 d . . 1
H68 H 0.1817 0.1241 0.1458 0.066 Uiso 1 1 calc R . 1
C69 C 0.0826(5) 0.1794(4) 0.0913(4) 0.0424(15) Uani 1 1 d . . 1
C70 C -0.0724(4) 0.2917(4) 0.1728(4) 0.0381(14) Uani 1 1 d . . 1
C71 C -0.1363(5) 0.2332(5) 0.2100(5) 0.060(2) Uani 1 1 d . . 1
H71 H -0.1059 0.1742 0.2128 0.071 Uiso 1 1 calc R . 1
C72 C -0.1193(5) 0.3775(4) 0.1691(4) 0.0430(15) Uani 1 1 d . . 1
H72 H -0.0781 0.4177 0.1438 0.052 Uiso 1 1 calc R . 1
C73 C -0.2421(5) 0.2605(5) 0.2424(5) 0.062(2) Uani 1 1 d . . 1
H73 H -0.2832 0.2202 0.2677 0.075 Uiso 1 1 calc R . 1
C74 C -0.2265(5) 0.4055(5) 0.2024(4) 0.0459(16) Uani 1 1 d . . 1
H74 H -0.2571 0.4647 0.2007 0.055 Uiso 1 1 calc R . 1
C75 C -0.2892(5) 0.3464(5) 0.2384(4) 0.0491(18) Uani 1 1 d . . 1
C76 C -0.4071(5) 0.3738(6) 0.2751(4) 0.055(2) Uani 1 1 d . . 1
N1 N -0.2781(4) 0.9491(4) 1.3355(3) 0.0460(14) Uani 1 1 d . . 1
N2 N -0.5891(4) 0.8185(3) 0.9862(3) 0.0418(13) Uani 1 1 d . . 1
N3 N -0.4941(4) 0.8504(3) 0.8541(3) 0.0398(12) Uani 1 1 d . . 1
N4 N 0.2219(4) 0.7090(4) 0.4073(3) 0.0474(14) Uani 1 1 d . . 1
N5 N 0.3377(4) 0.5804(4) 0.3601(3) 0.0503(14) Uani 1 1 d . . 1
N6 N -0.5595(4) 0.6505(3) 1.0951(3) 0.0394(12) Uani 1 1 d . . 1
N7 N -0.4209(4) 0.5400(3) 1.0632(3) 0.0386(12) Uani 1 1 d . . 1
N8 N 0.2963(4) 0.3993(4) 0.6053(3) 0.0432(13) Uani 1 1 d . . 1
N9 N 0.3708(4) 0.4143(4) 0.4650(3) 0.0454(14) Uani 1 1 d . . 1
N10 N 0.0390(4) 0.2617(3) 0.1391(3) 0.0422(13) Uani 1 1 d . . 1
O1 O 0.1926(6) 0.7191(7) 1.1985(8) 0.198(5) Uani 1 1 d U . 1
O2 O 0.2215(5) 0.8485(6) 1.1683(5) 0.135(3) Uani 1 1 d U . 1
O3 O -0.5743(3) 0.8323(3) 1.1819(3) 0.0522(12) Uani 1 1 d . . 1
O4 O -0.4203(4) 0.8063(3) 1.0677(3) 0.0603(13) Uani 1 1 d . . 1
O5 O -0.1610(4) 0.9452(3) 0.5824(3) 0.0659(15) Uani 1 1 d . . 1
O6 O 0.0010(3) 0.3699(3) 0.9363(3) 0.0634(15) Uani 1 1 d . . 1
O7 O 0.2010(4) 0.4346(4) 0.3787(4) 0.0754(16) Uani 1 1 d . . 1
O8 O 0.3485(4) 0.3983(3) 0.2627(3) 0.0589(13) Uani 1 1 d . . 1
O9 O -0.4597(4) 0.3169(4) 0.2972(3) 0.0776(17) Uani 1 1 d . . 1
O10 O -0.4481(4) 0.4550(4) 0.2829(3) 0.0687(16) Uani 1 1 d . . 1
OW1 O -0.0563(13) 0.590(2) 0.4669(8) 0.74(3) Uani 1 1 d . A 1
Zn1 Zn -0.63034(5) 0.78176(5) 1.11106(4) 0.0378(2) Uani 1 1 d . . 1
Zn2 Zn 0.39695(5) 0.44596(5) 0.34144(4) 0.0423(2) Uani 1 1 d . . 1
OW2 O 0.0920(14) 0.5964(13) 0.3346(12) 0.354(9) Uiso 1 1 d . B 1

loop_
_atom_site_aniso_label
_atom_site_aniso_U_11
_atom_site_aniso_U_22
_atom_site_aniso_U_33
_atom_site_aniso_U_23
_atom_site_aniso_U_13
_atom_site_aniso_U_12
C1 0.075(6) 0.136(7) 0.098(6) -0.052(6) -0.069(5) 0.025(5)
C2 0.036(4) 0.116(8) 0.056(5) -0.053(5) -0.022(4) 0.026(5)
C3 0.064(6) 0.065(6) 0.213(12) -0.049(7) -0.089(7) 0.011(5)
C4 0.030(4) 0.116(8) 0.059(5) 0.031(5) -0.011(3) -0.014(4)
C5 0.034(4) 0.057(5) 0.074(5) 0.014(4) -0.012(4) 0.002(3)
C6 0.046(5) 0.047(5) 0.182(10) -0.021(6) -0.060(6) -0.005(4)
C7 0.032(3) 0.057(5) 0.052(4) -0.011(3) -0.022(3) -0.006(3)
C8 0.072(6) 0.066(6) 0.064(5) -0.021(4) -0.014(4) -0.019(5)
C9 0.055(5) 0.096(7) 0.057(5) -0.027(5) -0.015(4) -0.020(5)
C10 0.066(5) 0.043(5) 0.070(5) -0.002(4) -0.017(4) 0.005(4)
C11 0.037(4) 0.078(6) 0.048(4) -0.010(4) -0.018(3) -0.007(3)
C12 0.045(4) 0.065(5) 0.050(4) 0.009(4) -0.019(3) -0.012(4)
C13 0.024(3) 0.057(5) 0.036(3) -0.004(3) -0.002(3) -0.009(3)
C14 0.027(3) 0.051(4) 0.045(4) -0.005(3) -0.015(3) -0.004(3)
C15 0.027(3) 0.092(6) 0.042(4) 0.000(4) -0.011(3) -0.019(3)
C16 0.041(4) 0.077(6) 0.044(4) -0.002(4) -0.016(3) -0.021(4)
C17 0.038(4) 0.072(5) 0.049(4) -0.003(4) -0.017(3) -0.012(3)
C18 0.030(3) 0.076(6) 0.056(4) 0.003(4) -0.013(3) -0.023(3)
C19 0.043(4) 0.047(4) 0.047(4) 0.007(3) -0.024(3) -0.016(3)
C20 0.046(4) 0.048(4) 0.048(4) 0.007(3) -0.023(3) -0.019(3)
C21 0.036(4) 0.056(5) 0.042(4) 0.006(3) -0.017(3) -0.012(3)
C22 0.037(4) 0.065(5) 0.062(5) 0.007(4) -0.024(3) -0.019(3)
C23 0.059(5) 0.084(6) 0.046(4) 0.005(4) -0.030(4) -0.029(4)
C24 0.037(3) 0.039(4) 0.035(3) 0.011(3) -0.011(3) -0.006(3)
C25 0.048(4) 0.057(5) 0.043(4) -0.002(3) -0.015(3) -0.009(3)
C26 0.064(5) 0.043(4) 0.046(4) 0.002(3) -0.014(4) -0.013(3)
C27 0.046(4) 0.051(5) 0.053(4) 0.010(3) -0.014(3) -0.019(3)
C28 0.080(6) 0.056(5) 0.033(4) 0.001(3) 0.002(4) -0.010(4)
C29 0.043(4) 0.041(4) 0.050(4) 0.013(3) -0.004(3) -0.004(3)
C30 0.036(4) 0.043(4) 0.054(4) 0.010(3) -0.001(3) -0.002(3)
C31 0.045(4) 0.050(4) 0.044(4) 0.012(3) -0.017(3) -0.012(3)
C32 0.071(6) 0.084(7) 0.050(5) 0.032(4) 0.015(4) 0.015(5)
C33 0.044(4) 0.055(5) 0.033(3) 0.001(3) -0.006(3) -0.018(3)
C34 0.068(6) 0.064(6) 0.063(5) 0.027(4) 0.018(4) 0.014(4)
C35 0.040(4) 0.044(4) 0.044(4) 0.002(3) -0.005(3) -0.010(3)
C36 0.047(4) 0.056(5) 0.035(3) -0.002(3) -0.009(3) -0.023(3)
C37 0.032(3) 0.064(5) 0.037(3) -0.001(3) -0.009(3) -0.017(3)
C38 0.049(4) 0.057(5) 0.056(5) 0.009(4) 0.003(4) -0.013(4)
C39 0.036(4) 0.087(6) 0.045(4) -0.002(4) -0.011(3) -0.024(4)
C40 0.042(4) 0.101(7) 0.046(4) -0.002(4) -0.019(3) -0.025(4)
C41 0.030(3) 0.069(5) 0.047(4) 0.004(3) -0.013(3) -0.018(3)
C42 0.037(4) 0.047(4) 0.032(3) -0.005(3) -0.006(3) -0.012(3)
C43 0.042(4) 0.047(4) 0.034(3) 0.003(3) -0.013(3) -0.004(3)
C44 0.036(3) 0.052(4) 0.042(4) 0.000(3) -0.013(3) -0.006(3)
C45 0.033(3) 0.049(4) 0.043(4) 0.003(3) -0.010(3) -0.005(3)
C46 0.043(4) 0.056(5) 0.042(4) 0.002(3) -0.018(3) 0.000(3)
C47 0.041(4) 0.039(4) 0.042(4) 0.003(3) -0.013(3) 0.000(3)
C48 0.040(4) 0.058(5) 0.034(3) 0.008(3) -0.010(3) -0.004(3)
C49 0.035(4) 0.061(5) 0.062(5) 0.015(4) -0.011(3) -0.012(3)
C50 0.057(5) 0.044(4) 0.052(4) -0.010(3) -0.023(4) 0.002(3)
C51 0.043(4) 0.043(4) 0.060(4) 0.007(3) -0.021(3) -0.013(3)
C52 0.049(4) 0.046(5) 0.061(4) -0.005(3) -0.030(4) -0.009(3)
C53 0.033(3) 0.048(4) 0.032(3) -0.001(3) -0.014(3) -0.004(3)
C54 0.046(4) 0.044(4) 0.042(4) 0.004(3) -0.016(3) -0.018(3)
C55 0.037(3) 0.055(5) 0.041(4) 0.007(3) -0.018(3) -0.019(3)
C56 0.034(3) 0.048(4) 0.050(4) 0.009(3) -0.015(3) -0.008(3)
C57 0.058(5) 0.058(5) 0.055(5) 0.013(4) -0.033(4) -0.023(4)
C58 0.048(4) 0.044(4) 0.049(4) 0.012(3) -0.028(3) -0.016(3)
C59 0.031(3) 0.058(5) 0.059(4) 0.016(4) -0.022(3) -0.016(3)
C60 0.039(4) 0.047(4) 0.041(4) 0.002(3) -0.019(3) -0.005(3)
C61 0.030(3) 0.060(5) 0.041(4) -0.003(3) -0.010(3) -0.010(3)
C62 0.028(3) 0.047(4) 0.046(4) 0.009(3) -0.015(3) -0.010(3)
C63 0.028(3) 0.042(4) 0.042(3) 0.009(3) -0.019(3) -0.013(3)
C64 0.073(6) 0.047(6) 0.098(8) -0.010(5) 0.015(5) -0.018(5)
C65 0.064(5) 0.083(7) 0.056(5) -0.011(4) -0.006(4) -0.039(5)
C66 0.063(6) 0.063(6) 0.083(6) 0.007(5) -0.012(5) -0.005(4)
C67 0.043(4) 0.050(5) 0.058(4) -0.002(4) -0.014(3) -0.012(3)
C68 0.048(4) 0.044(5) 0.063(5) 0.003(4) -0.016(4) -0.005(3)
C69 0.033(3) 0.044(4) 0.047(4) 0.001(3) -0.014(3) -0.008(3)
C70 0.027(3) 0.043(4) 0.047(4) 0.003(3) -0.017(3) -0.010(3)
C71 0.041(4) 0.042(5) 0.087(6) 0.008(4) -0.018(4) -0.012(3)
C72 0.038(4) 0.048(4) 0.046(4) 0.001(3) -0.019(3) -0.013(3)
C73 0.040(4) 0.065(6) 0.071(5) 0.005(4) -0.010(4) -0.017(4)
C74 0.045(4) 0.050(4) 0.041(4) 0.004(3) -0.024(3) 0.002(3)
C75 0.027(3) 0.081(6) 0.040(4) -0.003(4) -0.014(3) -0.012(3)
C76 0.037(4) 0.082(6) 0.044(4) -0.006(4) -0.018(3) -0.006(4)
N1 0.023(3) 0.067(4) 0.049(3) -0.011(3) -0.016(2) -0.008(2)
N2 0.028(3) 0.048(4) 0.045(3) 0.005(3) -0.013(2) -0.004(2)
N3 0.036(3) 0.052(4) 0.029(3) 0.003(2) -0.013(2) -0.008(2)
N4 0.035(3) 0.053(4) 0.043(3) 0.005(3) -0.002(2) -0.017(3)
N5 0.035(3) 0.055(4) 0.049(3) 0.000(3) -0.004(3) -0.013(3)
N6 0.030(3) 0.042(3) 0.043(3) 0.004(2) -0.016(2) -0.003(2)
N7 0.029(3) 0.042(3) 0.043(3) 0.004(2) -0.013(2) -0.008(2)
N8 0.031(3) 0.059(4) 0.038(3) 0.002(3) -0.011(2) -0.013(2)
N9 0.037(3) 0.060(4) 0.037(3) -0.005(3) -0.010(2) -0.015(3)
N10 0.030(3) 0.042(3) 0.051(3) -0.006(3) -0.015(2) -0.005(2)
O1 0.080(5) 0.151(7) 0.345(14) -0.143(8) -0.097(7) 0.051(5)
O2 0.047(4) 0.199(7) 0.122(5) 0.080(5) -0.018(4) -0.001(4)
O3 0.045(3) 0.067(3) 0.053(3) 0.001(2) -0.024(2) -0.023(2)
O4 0.062(3) 0.083(4) 0.050(3) 0.001(3) -0.027(3) -0.035(3)
O5 0.051(3) 0.052(3) 0.065(3) 0.018(3) -0.003(3) 0.001(2)
O6 0.038(3) 0.081(4) 0.044(3) 0.022(2) -0.004(2) 0.010(2)
O7 0.075(4) 0.102(5) 0.067(4) -0.002(3) -0.038(3) -0.037(3)
O8 0.052(3) 0.071(4) 0.070(3) 0.010(3) -0.036(3) -0.026(3)
O9 0.034(3) 0.126(5) 0.069(4) -0.007(3) -0.011(3) -0.030(3)
O10 0.035(3) 0.097(5) 0.062(3) -0.010(3) -0.017(2) 0.007(3)
OW1 0.31(2) 1.94(10) 0.096(10) -0.06(2) -0.019(10) -0.62(4)
Zn1 0.0234(4) 0.0489(5) 0.0379(4) 0.0005(3) -0.0095(3) -0.0078(3)
Zn2 0.0273(4) 0.0570(5) 0.0395(4) -0.0019(3) -0.0094(3) -0.0111(3)

loop_
_atom_type_symbol
_atom_type_description
_atom_type_scat_dispersion_real
_atom_type_scat_dispersion_imag
_atom_type_scat_source
C C 0.0033 0.0016 'International Tables Vol C Tables 4.2.6.8 and 6.1.1.4'
H H 0.0000 0.0000 'International Tables Vol C Tables 4.2.6.8 and 6.1.1.4'
N N 0.0061 0.0033 'International Tables Vol C Tables 4.2.6.8 and 6.1.1.4'
O O 0.0106 0.0060 'International Tables Vol C Tables 4.2.6.8 and 6.1.1.4'
Zn Zn 0.2839 1.4301 'International Tables Vol C Tables 4.2.6.8 and 6.1.1.4'
Zn Zn 0.2839 1.4301 'International Tables Vol C Tables 4.2.6.8 and 6.1.1.4'

loop_
_geom_angle_atom_site_label_1
_geom_angle_atom_site_label_2
_geom_angle_atom_site_label_3
_geom_angle
_geom_angle_site_symmetry_1
_geom_angle_site_symmetry_3
O2 C1 O1 125.3(10) . .
O2 C1 C2 119.3(12) . .
O1 C1 C2 113.8(12) . .
C4 C2 C3 118.8(7) . .
C4 C2 C1 119.5(10) . .
C3 C2 C1 121.7(10) . .
C6 C3 C2 120.2(9) . .
C6 C3 H3 119.9 . .
C2 C3 H3 119.9 . .
C2 C4 C5 120.7(8) . .
C2 C4 H4 119.6 . .
C5 C4 H4 119.6 . .
C7 C5 C4 119.5(7) . .
C7 C5 H5 120.3 . .
C4 C5 H5 120.3 . .
C7 C6 C3 121.1(8) . .
C7 C6 H6 119.5 . .
C3 C6 H6 119.5 . .
C6 C7 C5 119.6(6) . .
C6 C7 N1 120.3(6) . .
C5 C7 N1 120.1(6) . .
C10 C8 C9 118.4(8) . .
C10 C8 H8 120.8 . .
C9 C8 H8 120.8 . .
C11 C9 C8 120.9(8) . .
C11 C9 H9 119.5 . .
C8 C9 H9 119.5 . .
C8 C10 C12 122.1(7) . .
C8 C10 H10 119.0 . .
C12 C10 H10 119.0 . .
C9 C11 C13 121.4(7) . .
C9 C11 H11 119.3 . .
C13 C11 H11 119.3 . .
C13 C12 C10 118.3(7) . .
C13 C12 H12 120.9 . .
C10 C12 H12 120.9 . .
C11 C13 C12 118.9(6) . .
C11 C13 N1 118.5(6) . .
C12 C13 N1 122.5(6) . .
C15 C14 C16 118.0(6) . .
C15 C14 N1 119.8(5) . .
C16 C14 N1 122.2(6) . .
C17 C15 C14 121.4(6) . .
C17 C15 H15 119.3 . .
C14 C15 H15 119.3 . .
C18 C16 C14 119.7(6) . .
C18 C16 H16 120.2 . .
C14 C16 H16 120.2 . .
C19 C17 C15 121.4(6) . .
C19 C17 H17 119.3 . .
C15 C17 H17 119.3 . .
C16 C18 C19 122.1(6) . .
C16 C18 H18 118.9 . .
C19 C18 H18 118.9 . .
C17 C19 C18 117.3(6) . .
C17 C19 C20 119.5(6) . .
C18 C19 C20 123.2(6) . .
O4 C20 O3 124.8(6) . .
O4 C20 C19 118.0(6) . .
O3 C20 C19 117.3(6) . .
N2 C21 N3 112.1(6) . .
N2 C21 H21 123.9 . .
N3 C21 H21 123.9 . .
C23 C22 N2 109.4(6) . .
C23 C22 H22 125.3 . .
N2 C22 H22 125.3 . .
C22 C23 N3 107.0(6) . .
C22 C23 H23 126.5 . .
N3 C23 H23 126.5 . .
C26 C24 C25 121.1(6) . .
C26 C24 N3 119.5(6) . .
C25 C24 N3 119.3(6) . .
C24 C25 C27 119.6(6) . .
C24 C25 H25 120.2 . .
C27 C25 H25 120.2 . .
C24 C26 C28 118.5(7) . .
C24 C26 H26 120.7 . .
C28 C26 H26 120.7 . .
C29 C27 C25 119.4(7) . .
C29 C27 H27 120.3 . .
C25 C27 H27 120.3 . .
C29 C28 C26 120.0(7) . .
C29 C28 H28 120.0 . .
C26 C28 H28 120.0 . .
C27 C29 C28 121.2(6) . .
C27 C29 O5 118.1(7) . .
C28 C29 O5 120.4(6) . .
C31 C30 C32 120.4(6) . .
C31 C30 O5 116.6(6) . .
C32 C30 O5 122.9(6) . .
C30 C31 C33 119.4(6) . .
C30 C31 H31 120.3 . .
C33 C31 H31 120.3 . .
C30 C32 C34 119.5(6) . .
C30 C32 H32 120.3 . .
C34 C32 H32 120.3 . .
C35 C33 C31 121.2(6) . .
C35 C33 H33 119.4 . .
C31 C33 H33 119.4 . .
C35 C34 C32 120.3(7) . .
C35 C34 H34 119.8 . .
C32 C34 H34 119.8 . .
C33 C35 C34 119.1(6) . .
C33 C35 N4 121.2(6) . .
C34 C35 N4 119.7(6) . .
C37 C36 N4 105.2(6) . .
C37 C36 H36 127.4 . .
N4 C36 H36 127.4 . .
C36 C37 N5 111.8(6) . .
C36 C37 H37 124.1 . .
N5 C37 H37 124.1 . .
N5 C38 N4 113.1(6) . .
N5 C38 H38 123.4 . .
N4 C38 H38 123.4 . .
N9 C39 C40 110.8(6) . .
N9 C39 H39 124.6 . .
C40 C39 H39 124.6 . .
C39 C40 N8 105.8(6) . .
C39 C40 H40 127.1 . .
N8 C40 H40 127.1 . .
N9 C41 N8 111.6(6) . .
N9 C41 H41 124.2 . .
N8 C41 H41 124.2 . .
C43 C42 C44 120.6(6) . .
C43 C42 N8 120.0(6) . .
C44 C42 N8 119.4(5) . .
C42 C43 C45 120.1(6) . .
C42 C43 H43 119.9 . .
C45 C43 H43 119.9 . .
C46 C44 C42 118.9(6) . .
C46 C44 H44 120.6 . .
C42 C44 H44 120.6 . .
C47 C45 C43 120.1(6) . .
C47 C45 H45 120.0 . .
C43 C45 H45 120.0 . .
C44 C46 C47 121.1(6) . .
C44 C46 H46 119.5 . .
C47 C46 H46 119.5 . .
O6 C47 C45 124.6(5) . .
O6 C47 C46 116.1(5) . .
C45 C47 C46 119.2(6) . .
C49 C48 C50 121.0(6) . .
C49 C48 O6 120.2(7) . .
C50 C48 O6 118.7(7) . .
C48 C49 C51 119.8(7) . .
C48 C49 H49 120.1 . .
C51 C49 H49 120.1 . .
C48 C50 C52 119.3(7) . .
C48 C50 H50 120.3 . .
C52 C50 H50 120.3 . .
C49 C51 C53 119.5(7) . .
C49 C51 H51 120.2 . .
C53 C51 H51 120.2 . .
C53 C52 C50 119.9(6) . .
C53 C52 H52 120.0 . .
C50 C52 H52 120.0 . .
C52 C53 C51 120.3(6) . .
C52 C53 N7 120.5(6) . .
C51 C53 N7 119.2(6) . .
C55 C54 N7 105.8(6) . .
C55 C54 H54 127.1 . .
N7 C54 H54 127.1 . .
C54 C55 N6 109.7(5) . .
C54 C55 H55 125.1 . .
N6 C55 H55 125.1 . .
N6 C56 N7 111.2(6) . .
N6 C56 H56 124.4 . .
N7 C56 H56 124.4 . .
O7 C57 O8 121.8(7) . .
O7 C57 C58 120.0(7) . .
O8 C57 C58 118.3(6) . .
C60 C58 C59 117.4(6) . .
C60 C58 C57 120.2(6) . .
C59 C58 C57 122.3(6) . .
C61 C59 C58 121.8(6) . .
C61 C59 H59 119.1 . .
C58 C59 H59 119.1 . .
C58 C60 C62 121.7(6) . .
C58 C60 H60 119.1 . .
C62 C60 H60 119.1 . .
C59 C61 C63 119.8(6) . .
C59 C61 H61 120.1 . .
C63 C61 H61 120.1 . .
C60 C62 C63 120.5(6) . .
C60 C62 H62 119.7 . .
C63 C62 H62 119.7 . .
C62 C63 C61 118.7(5) . .
C62 C63 N10 119.6(5) . .
C61 C63 N10 121.6(5) . .
C65 C64 C66 121.1(9) . .
C65 C64 H64 119.5 . .
C66 C64 H64 119.5 . .
C64 C65 C67 118.6(8) . .
C64 C65 H65 120.7 . .
C67 C65 H65 120.7 . .
C68 C66 C64 120.6(9) . .
C68 C66 H66 119.7 . .
C64 C66 H66 119.7 . .
C69 C67 C65 120.7(7) . .
C69 C67 H67 119.6 . .
C65 C67 H67 119.6 . .
C66 C68 C69 119.7(8) . .
C66 C68 H68 120.1 . .
C69 C68 H68 120.1 . .
C67 C69 C68 119.1(6) . .
C67 C69 N10 118.5(6) . .
C68 C69 N10 122.3(6) . .
C72 C70 C71 118.0(6) . .
C72 C70 N10 121.7(5) . .
C71 C70 N10 120.4(6) . .
C73 C71 C70 121.2(7) . .
C73 C71 H71 119.4 . .
C70 C71 H71 119.4 . .
C70 C72 C74 121.0(6) . .
C70 C72 H72 119.5 . .
C74 C72 H72 119.5 . .
C71 C73 C75 120.9(7) . .
C71 C73 H73 119.6 . .
C75 C73 H73 119.6 . .
C72 C74 C75 120.5(6) . .
C72 C74 H74 119.8 . .
C75 C74 H74 119.8 . .
C73 C75 C74 118.4(6) . .
C73 C75 C76 119.1(7) . .
C74 C75 C76 122.4(7) . .
O9 C76 O10 122.6(7) . .
O9 C76 C75 120.1(8) . .
O10 C76 C75 117.4(7) . .
O9 C76 Zn2 69.1(4) . 1_455
O10 C76 Zn2 53.5(3) . 1_455
C75 C76 Zn2 170.4(6) . 1_455
C14 N1 C13 121.8(5) . .
C14 N1 C7 116.5(5) . .
C13 N1 C7 118.7(5) . .
C21 N2 C22 105.2(5) . .
C21 N2 Zn1 127.8(4) . .
C22 N2 Zn1 126.2(4) . .
C21 N3 C23 106.2(5) . .
C21 N3 C24 126.2(5) . .
C23 N3 C24 127.6(5) . .
C38 N4 C36 106.4(5) . .
C38 N4 C35 126.6(5) . .
C36 N4 C35 127.0(6) . .
C38 N5 C37 103.5(6) . .
C38 N5 Zn2 126.2(5) . .
C37 N5 Zn2 130.1(4) . .
C56 N6 C55 105.9(5) . .
C56 N6 Zn1 118.5(4) . .
C55 N6 Zn1 134.5(4) . .
C56 N7 C54 107.4(5) . .
C56 N7 C53 124.2(5) . .
C54 N7 C53 128.3(5) . .
C41 N8 C40 106.6(5) . .
C41 N8 C42 126.9(5) . .
C40 N8 C42 126.5(5) . .
C41 N9 C39 105.1(5) . .
C41 N9 Zn2 131.1(4) . .
C39 N9 Zn2 123.1(4) . .
C63 N10 C69 122.1(5) . .
C63 N10 C70 118.3(5) . .
C69 N10 C70 116.4(5) . .
C1 O2 Zn1 111.2(9) . 1_655
C20 O3 Zn1 114.9(4) . .
C30 O5 C29 118.4(5) . .
C47 O6 C48 118.8(5) . .
C57 O8 Zn2 108.3(4) . .
C76 O9 Zn2 82.1(5) . 1_455
C76 O10 Zn2 97.4(5) . 1_455
O3 Zn1 O2 98.5(3) . 1_455
O3 Zn1 N6 104.3(2) . .
O2 Zn1 N6 133.3(3) 1_455 .
O3 Zn1 N2 117.6(2) . .
O2 Zn1 N2 102.0(2) 1_455 .
N6 Zn1 N2 102.7(2) . .
O8 Zn2 N9 127.9(2) . .
O8 Zn2 N5 108.8(2) . .
N9 Zn2 N5 100.2(2) . .
O8 Zn2 O10 113.7(2) . 1_655
N9 Zn2 O10 105.8(2) . 1_655
N5 Zn2 O10 94.5(2) . 1_655
O8 Zn2 O9 87.20(19) . 1_655
N9 Zn2 O9 86.3(2) . 1_655
N5 Zn2 O9 152.2(2) . 1_655
O10 Zn2 O9 57.8(2) 1_655 1_655
O8 Zn2 C76 102.1(2) . 1_655
N9 Zn2 C76 96.2(2) . 1_655
N5 Zn2 C76 123.5(3) . 1_655
O10 Zn2 C76 29.1(2) 1_655 1_655
O9 Zn2 C76 28.8(2) 1_655 1_655

loop_
_geom_bond_atom_site_label_1
_geom_bond_atom_site_label_2
_geom_bond_distance
_geom_bond_site_symmetry_2
C1 O2 1.131(14) .
C1 O1 1.283(15) .
C1 C2 1.553(11) .
C2 C4 1.348(11) .
C2 C3 1.396(13) .
C3 C6 1.368(10) .
C3 H3 0.9300 .
C4 C5 1.390(9) .
C4 H4 0.9300 .
C5 C7 1.388(10) .
C5 H5 0.9300 .
C6 C7 1.341(10) .
C6 H6 0.9300 .
C7 N1 1.432(7) .
C8 C10 1.367(11) .
C8 C9 1.368(11) .
C8 H8 0.9300 .
C9 C11 1.356(10) .
C9 H9 0.9300 .
C10 C12 1.393(10) .
C10 H10 0.9300 .
C11 C13 1.378(9) .
C11 H11 0.9300 .
C12 C13 1.388(9) .
C12 H12 0.9300 .
C13 N1 1.425(8) .
C14 C15 1.383(8) .
C14 C16 1.385(8) .
C14 N1 1.420(7) .
C15 C17 1.365(9) .
C15 H15 0.9300 .
C16 C18 1.370(9) .
C16 H16 0.9300 .
C17 C19 1.362(8) .
C17 H17 0.9300 .
C18 C19 1.392(9) .
C18 H18 0.9300 .
C19 C20 1.499(9) .
C20 O4 1.237(7) .
C20 O3 1.277(7) .
C21 N2 1.316(7) .
C21 N3 1.341(7) .
C21 H21 0.9300 .
C22 C23 1.344(9) .
C22 N2 1.377(8) .
C22 H22 0.9300 .
C23 N3 1.372(8) .
C23 H23 0.9300 .
C24 C26 1.373(8) .
C24 C25 1.373(9) .
C24 N3 1.431(7) .
C25 C27 1.381(9) .
C25 H25 0.9300 .
C26 C28 1.382(9) .
C26 H26 0.9300 .
C27 C29 1.353(9) .
C27 H27 0.9300 .
C28 C29 1.371(10) .
C28 H28 0.9300 .
C29 O5 1.409(7) .
C30 C31 1.366(8) .
C30 C32 1.368(9) .
C30 O5 1.391(7) .
C31 C33 1.370(8) .
C31 H31 0.9300 .
C32 C34 1.382(9) .
C32 H32 0.9300 .
C33 C35 1.363(9) .
C33 H33 0.9300 .
C34 C35 1.369(9) .
C34 H34 0.9300 .
C35 N4 1.421(8) .
C36 C37 1.345(9) .
C36 N4 1.392(7) .
C36 H36 0.9300 .
C37 N5 1.371(8) .
C37 H37 0.9300 .
C38 N5 1.330(8) .
C38 N4 1.330(8) .
C38 H38 0.9300 .
C39 N9 1.349(8) .
C39 C40 1.354(9) .
C39 H39 0.9300 .
C40 N8 1.367(8) .
C40 H40 0.9300 .
C41 N9 1.322(7) .
C41 N8 1.345(8) .
C41 H41 0.9300 .
C42 C43 1.369(8) .
C42 C44 1.389(8) .
C42 N8 1.431(7) .
C43 C45 1.382(8) .
C43 H43 0.9300 .
C44 C46 1.376(8) .
C44 H44 0.9300 .
C45 C47 1.381(8) .
C45 H45 0.9300 .
C46 C47 1.385(8) .
C46 H46 0.9300 .
C47 O6 1.373(7) .
C48 C49 1.362(9) .
C48 C50 1.367(10) .
C48 O6 1.387(7) .
C49 C51 1.377(8) .
C49 H49 0.9300 .
C50 C52 1.386(8) .
C50 H50 0.9300 .
C51 C53 1.381(9) .
C51 H51 0.9300 .
C52 C53 1.363(9) .
C52 H52 0.9300 .
C53 N7 1.435(7) .
C54 C55 1.355(8) .
C54 N7 1.389(7) .
C54 H54 0.9300 .
C55 N6 1.386(8) .
C55 H55 0.9300 .
C56 N6 1.321(7) .
C56 N7 1.347(8) .
C56 H56 0.9300 .
C57 O7 1.246(8) .
C57 O8 1.265(8) .
C57 C58 1.495(9) .
C58 C60 1.373(8) .
C58 C59 1.387(9) .
C59 C61 1.375(8) .
C59 H59 0.9300 .
C60 C62 1.374(8) .
C60 H60 0.9300 .
C61 C63 1.388(8) .
C61 H61 0.9300 .
C62 C63 1.379(8) .
C62 H62 0.9300 .
C63 N10 1.406(7) .
C64 C65 1.364(12) .
C64 C66 1.370(13) .
C64 H64 0.9300 .
C65 C67 1.394(10) .
C65 H65 0.9300 .
C66 C68 1.366(11) .
C66 H66 0.9300 .
C67 C69 1.379(9) .
C67 H67 0.9300 .
C68 C69 1.391(9) .
C68 H68 0.9300 .
C69 N10 1.410(8) .
C70 C72 1.361(8) .
C70 C71 1.388(9) .
C70 N10 1.428(7) .
C71 C73 1.356(9) .
C71 H71 0.9300 .
C72 C74 1.373(8) .
C72 H72 0.9300 .
C73 C75 1.365(10) .
C73 H73 0.9300 .
C74 C75 1.383(9) .
C74 H74 0.9300 .
C75 C76 1.507(9) .
C76 O9 1.241(9) .
C76 O10 1.252(9) .
C76 Zn2 2.554(7) 1_455
N2 Zn1 2.050(5) .
N5 Zn2 2.051(6) .
N6 Zn1 2.036(5) .
N9 Zn2 2.036(5) .
O2 Zn1 1.984(6) 1_655
O3 Zn1 1.970(4) .
O8 Zn2 1.977(5) .
O9 Zn2 2.409(6) 1_455
O10 Zn2 2.070(5) 1_455
Zn1 O2 1.984(7) 1_455
Zn2 O10 2.070(5) 1_655
Zn2 O9 2.409(6) 1_655
Zn2 C76 2.554(7) 1_655

loop_
_geom_torsion_atom_site_label_1
_geom_torsion_atom_site_label_2
_geom_torsion_atom_site_label_3
_geom_torsion_atom_site_label_4
_geom_torsion
_geom_torsion_site_symmetry_4
O2 C1 C2 C4 6.3(14) .
O1 C1 C2 C4 172.5(9) .
O2 C1 C2 C3 -172.1(11) .
O1 C1 C2 C3 -5.9(13) .
C4 C2 C3 C6 3.8(14) .
C1 C2 C3 C6 -177.7(8) .
C3 C2 C4 C5 -4.2(12) .
C1 C2 C4 C5 177.3(7) .
C2 C4 C5 C7 2.1(11) .
C2 C3 C6 C7 -1.2(15) .
C3 C6 C7 C5 -1.0(13) .
C3 C6 C7 N1 177.6(8) .
C4 C5 C7 C6 0.6(11) .
C4 C5 C7 N1 -177.9(6) .
C10 C8 C9 C11 0.1(13) .
C9 C8 C10 C12 -0.8(12) .
C8 C9 C11 C13 1.3(12) .
C8 C10 C12 C13 0.1(11) .
C9 C11 C13 C12 -2.0(10) .
C9 C11 C13 N1 175.6(6) .
C10 C12 C13 C11 1.3(10) .
C10 C12 C13 N1 -176.2(6) .
C16 C14 C15 C17 -2.0(11) .
N1 C14 C15 C17 178.1(7) .
C15 C14 C16 C18 1.3(10) .
N1 C14 C16 C18 -178.8(6) .
C14 C15 C17 C19 1.3(11) .
C14 C16 C18 C19 0.0(11) .
C15 C17 C19 C18 0.0(11) .
C15 C17 C19 C20 -178.7(7) .
C16 C18 C19 C17 -0.7(11) .
C16 C18 C19 C20 178.0(7) .
C17 C19 C20 O4 6.1(10) .
C18 C19 C20 O4 -172.5(6) .
C17 C19 C20 O3 -174.3(6) .
C18 C19 C20 O3 7.0(10) .
N2 C22 C23 N3 -1.4(8) .
C26 C24 C25 C27 0.0(10) .
N3 C24 C25 C27 177.5(6) .
C25 C24 C26 C28 -1.0(10) .
N3 C24 C26 C28 -178.5(6) .
C24 C25 C27 C29 -0.8(10) .
C24 C26 C28 C29 2.8(11) .
C25 C27 C29 C28 2.7(11) .
C25 C27 C29 O5 176.0(6) .
C26 C28 C29 C27 -3.7(12) .
C26 C28 C29 O5 -176.9(6) .
C32 C30 C31 C33 2.5(12) .
O5 C30 C31 C33 178.7(6) .
C31 C30 C32 C34 -3.4(14) .
O5 C30 C32 C34 -179.4(8) .
C30 C31 C33 C35 0.5(11) .
C30 C32 C34 C35 1.3(15) .
C31 C33 C35 C34 -2.5(11) .
C31 C33 C35 N4 176.0(6) .
C32 C34 C35 C33 1.6(14) .
C32 C34 C35 N4 -177.0(8) .
N4 C36 C37 N5 1.0(7) .
N9 C39 C40 N8 1.4(9) .
C44 C42 C43 C45 1.3(10) .
N8 C42 C43 C45 -178.5(6) .
C43 C42 C44 C46 -2.2(10) .
N8 C42 C44 C46 177.5(6) .
C42 C43 C45 C47 1.1(10) .
C42 C44 C46 C47 0.9(10) .
C43 C45 C47 O6 -179.3(6) .
C43 C45 C47 C46 -2.4(10) .
C44 C46 C47 O6 178.6(6) .
C44 C46 C47 C45 1.4(11) .
C50 C48 C49 C51 1.3(10) .
O6 C48 C49 C51 -174.6(5) .
C49 C48 C50 C52 0.5(10) .
O6 C48 C50 C52 176.4(5) .
C48 C49 C51 C53 -2.3(10) .
C48 C50 C52 C53 -1.2(10) .
C50 C52 C53 C51 0.2(10) .
C50 C52 C53 N7 179.0(5) .
C49 C51 C53 C52 1.5(10) .
C49 C51 C53 N7 -177.3(5) .
N7 C54 C55 N6 -0.4(7) .
O7 C57 C58 C60 1.7(10) .
O8 C57 C58 C60 -177.8(6) .
O7 C57 C58 C59 -174.8(7) .
O8 C57 C58 C59 5.7(10) .
C60 C58 C59 C61 0.1(9) .
C57 C58 C59 C61 176.6(6) .
C59 C58 C60 C62 -0.3(9) .
C57 C58 C60 C62 -177.0(6) .
C58 C59 C61 C63 -0.6(10) .
C58 C60 C62 C63 1.1(9) .
C60 C62 C63 C61 -1.6(9) .
C60 C62 C63 N10 177.9(5) .
C59 C61 C63 C62 1.3(9) .
C59 C61 C63 N10 -178.2(6) .
C66 C64 C65 C67 0.5(12) .
C65 C64 C66 C68 1.9(13) .
C64 C65 C67 C69 -3.2(11) .
C64 C66 C68 C69 -1.7(12) .
C65 C67 C69 C68 3.5(10) .
C65 C67 C69 N10 -173.4(6) .
C66 C68 C69 C67 -1.0(10) .
C66 C68 C69 N10 175.7(6) .
C72 C70 C71 C73 -0.4(11) .
N10 C70 C71 C73 179.9(6) .
C71 C70 C72 C74 0.9(9) .
N10 C70 C72 C74 -179.5(5) .
C70 C71 C73 C75 0.8(12) .
C70 C72 C74 C75 -1.7(9) .
C71 C73 C75 C74 -1.5(11) .
C71 C73 C75 C76 179.9(6) .
C72 C74 C75 C73 2.0(10) .
C72 C74 C75 C76 -179.5(6) .
C73 C75 C76 O9 -10.2(10) .
C74 C75 C76 O9 171.3(7) .
C73 C75 C76 O10 169.0(6) .
C74 C75 C76 O10 -9.5(9) .
C73 C75 C76 Zn2 152(3) 1_455
C74 C75 C76 Zn2 -26(3) 1_455
C15 C14 N1 C13 128.2(7) .
C16 C14 N1 C13 -51.7(9) .
C15 C14 N1 C7 -31.9(9) .
C16 C14 N1 C7 148.2(7) .
C11 C13 N1 C14 163.5(6) .
C12 C13 N1 C14 -19.0(9) .
C11 C13 N1 C7 -36.9(9) .
C12 C13 N1 C7 140.6(6) .
C6 C7 N1 C14 -63.6(9) .
C5 C7 N1 C14 114.9(7) .
C6 C7 N1 C13 135.7(7) .
C5 C7 N1 C13 -45.8(9) .
N3 C21 N2 C22 -0.1(7) .
N3 C21 N2 Zn1 170.3(4) .
C23 C22 N2 C21 0.9(8) .
C23 C22 N2 Zn1 -169.7(5) .
N2 C21 N3 C23 -0.7(8) .
N2 C21 N3 C24 -178.6(5) .
C22 C23 N3 C21 1.2(8) .
C22 C23 N3 C24 179.1(6) .
C26 C24 N3 C21 138.5(7) .
C25 C24 N3 C21 -39.0(9) .
C26 C24 N3 C23 -39.0(9) .
C25 C24 N3 C23 143.6(7) .
N5 C38 N4 C36 -0.3(9) .
N5 C38 N4 C35 178.1(6) .
C37 C36 N4 C38 -0.4(7) .
C37 C36 N4 C35 -178.9(6) .
C33 C35 N4 C38 -143.5(7) .
C34 C35 N4 C38 35.1(11) .
C33 C35 N4 C36 34.7(10) .
C34 C35 N4 C36 -146.8(8) .
N4 C38 N5 C37 0.9(8) .
N4 C38 N5 Zn2 -174.9(5) .
C36 C37 N5 C38 -1.2(8) .
C36 C37 N5 Zn2 174.4(4) .
N7 C56 N6 C55 0.3(7) .
N7 C56 N6 Zn1 170.1(4) .
C54 C55 N6 C56 0.0(7) .
C54 C55 N6 Zn1 -167.4(4) .
N6 C56 N7 C54 -0.5(7) .
N6 C56 N7 C53 -177.6(5) .
C55 C54 N7 C56 0.5(7) .
C55 C54 N7 C53 177.5(5) .
C52 C53 N7 C56 -151.1(6) .
C51 C53 N7 C56 27.7(9) .
C52 C53 N7 C54 32.5(9) .
C51 C53 N7 C54 -148.7(6) .
N9 C41 N8 C40 -1.4(8) .
N9 C41 N8 C42 177.2(6) .
C39 C40 N8 C41 -0.1(8) .
C39 C40 N8 C42 -178.6(6) .
C43 C42 N8 C41 -34.7(10) .
C44 C42 N8 C41 145.6(7) .
C43 C42 N8 C40 143.6(7) .
C44 C42 N8 C40 -36.1(10) .
N8 C41 N9 C39 2.2(8) .
N8 C41 N9 Zn2 -168.0(4) .
C40 C39 N9 C41 -2.2(8) .
C40 C39 N9 Zn2 169.0(5) .
C62 C63 N10 C69 -140.5(6) .
C61 C63 N10 C69 38.9(9) .
C62 C63 N10 C70 18.3(8) .
C61 C63 N10 C70 -162.2(6) .
C67 C69 N10 C63 -156.0(6) .
C68 C69 N10 C63 27.2(9) .
C67 C69 N10 C70 44.7(8) .
C68 C69 N10 C70 -132.0(6) .
C72 C70 N10 C63 62.7(8) .
C71 C70 N10 C63 -117.6(7) .
C72 C70 N10 C69 -137.2(6) .
C71 C70 N10 C69 42.5(8) .
O1 C1 O2 Zn1 18.5(16) 1_655
C2 C1 O2 Zn1 -177.0(5) 1_655
O4 C20 O3 Zn1 2.6(9) .
C19 C20 O3 Zn1 -176.9(4) .
C31 C30 O5 C29 157.0(7) .
C32 C30 O5 C29 -26.8(11) .
C27 C29 O5 C30 122.1(7) .
C28 C29 O5 C30 -64.5(9) .
C45 C47 O6 C48 -6.3(10) .
C46 C47 O6 C48 176.7(6) .
C49 C48 O6 C47 -78.2(8) .
C50 C48 O6 C47 105.9(7) .
O7 C57 O8 Zn2 1.3(8) .
C58 C57 O8 Zn2 -179.2(5) .
O10 C76 O9 Zn2 -2.2(7) 1_455
C75 C76 O9 Zn2 176.9(6) 1_455
O9 C76 O10 Zn2 2.6(8) 1_455
C75 C76 O10 Zn2 -176.6(5) 1_455
C20 O3 Zn1 O2 -152.9(5) 1_455
C20 O3 Zn1 N6 68.2(5) .
C20 O3 Zn1 N2 -44.6(5) .
C56 N6 Zn1 O3 -60.0(5) .
C55 N6 Zn1 O3 106.1(6) .
C56 N6 Zn1 O2 -176.7(5) 1_455
C55 N6 Zn1 O2 -10.5(7) 1_455
C56 N6 Zn1 N2 63.1(5) .
C55 N6 Zn1 N2 -130.7(5) .
C21 N2 Zn1 O3 26.7(6) .
C22 N2 Zn1 O3 -164.7(5) .
C21 N2 Zn1 O2 133.0(6) 1_455
C22 N2 Zn1 O2 -58.4(6) 1_455
C21 N2 Zn1 N6 -87.1(6) .
C22 N2 Zn1 N6 81.5(5) .
C57 O8 Zn2 N9 49.5(5) .
C57 O8 Zn2 N5 -70.7(5) .
C57 O8 Zn2 O10 -174.5(4) 1_655
C57 O8 Zn2 O9 132.6(5) 1_655
C57 O8 Zn2 C76 157.4(5) 1_655
C41 N9 Zn2 O8 -43.4(7) .
C39 N9 Zn2 O8 147.9(5) .
C41 N9 Zn2 N5 80.4(6) .
C39 N9 Zn2 N5 -88.4(6) .
C41 N9 Zn2 O10 178.0(6) 1_655
C39 N9 Zn2 O10 9.3(6) 1_655
C41 N9 Zn2 O9 -126.9(6) 1_655
C39 N9 Zn2 O9 64.3(6) 1_655
C41 N9 Zn2 C76 -154.0(6) 1_655
C39 N9 Zn2 C76 37.3(6) 1_655
C38 N5 Zn2 O8 80.0(6) .
C37 N5 Zn2 O8 -94.7(6) .
C38 N5 Zn2 N9 -56.2(6) .
C37 N5 Zn2 N9 129.2(6) .
C38 N5 Zn2 O10 -163.2(6) 1_655
C37 N5 Zn2 O10 22.2(6) 1_655
C38 N5 Zn2 O9 -157.8(5) 1_655
C37 N5 Zn2 O9 27.6(8) 1_655
C38 N5 Zn2 C76 -160.7(6) 1_655
C37 N5 Zn2 C76 24.7(7) 1_655
